data_2221568
loop_
_publ_author_name
'Choi, Hong Dae'
'Seo, Pil Ja'
'Son, Byeng Wha'
'Lee, Uk'

_publ_section_title
;
 2-(5-Bromo-3-methylsulfinyl-1-benzofuran-2-yl)acetic acid
;
_journal_coeditor_code ZL2184
_journal_issue 4
_journal_name_full 'Acta Crystallographica Section E'
_journal_page_first o726
_journal_paper_doi 10.1107/S1600536809008101
_journal_volume 65
_journal_year 2009
_chemical_formula_iupac 'C11 H9 Br O4 S'
_chemical_formula_moiety 'C11 H9 Br O4 S'
_chemical_formula_sum 'C11 H9 Br O4 S'
_chemical_formula_weight 317.15
_chemical_name_systematic
;
2-(5-Bromo-3-methylsulfinyl-1-benzofuran-2-yl)acetic acid
;
_space_group_IT_number 61
_symmetry_cell_setting orthorhombic
_symmetry_space_group_name_Hall '-P 2ac 2ab'
_symmetry_space_group_name_H-M 'P b c a'
_atom_sites_solution_hydrogens difmap
_atom_sites_solution_primary direct
_atom_sites_solution_secondary difmap
_cell_angle_alpha 90.00
_cell_angle_beta 90.00
_cell_angle_gamma 90.00
_cell_formula_units_Z 8
_cell_length_a 7.7646(7)
_cell_length_b 16.304(2)
_cell_length_c 18.993(2)
_cell_measurement_reflns_used 4375
_cell_measurement_temperature 298(2)
_cell_measurement_theta_max 26.87
_cell_measurement_theta_min 2.50
_cell_volume 2404.4(4)
_computing_cell_refinement 'SAINT (Bruker, 2001)'
_computing_data_collection 'SMART (Bruker, 2001)'
_computing_data_reduction 'SAINT (Bruker, 2001)'
_computing_molecular_graphics 'ORTEP-3 (Farrugia, 1997) and DIAMOND (Brandenburg, 1998)'
_computing_publication_material 'SHELXL97 (Sheldrick, 2008)'
_computing_structure_refinement 'SHELXL97 (Sheldrick, 2008)'
_computing_structure_solution 'SHELXS97 (Sheldrick, 2008)'
_diffrn_ambient_temperature 298(2)
_diffrn_detector_area_resol_mean 10.0
_diffrn_measured_fraction_theta_full 0.997
_diffrn_measured_fraction_theta_max 0.997
_diffrn_measurement_device_type 'Bruker SMART CCD'
_diffrn_measurement_method '\f and \w'
_diffrn_radiation_monochromator graphite
_diffrn_radiation_source 'fine-focus sealed tube'
_diffrn_radiation_type MoK\a
_diffrn_radiation_wavelength 0.71073
_diffrn_reflns_av_R_equivalents 0.0302
_diffrn_reflns_av_sigmaI/netI 0.0227
_diffrn_reflns_limit_h_max 9
_diffrn_reflns_limit_h_min -9
_diffrn_reflns_limit_k_max 20
_diffrn_reflns_limit_k_min -17
_diffrn_reflns_limit_l_max 24
_diffrn_reflns_limit_l_min -22
_diffrn_reflns_number 13628
_diffrn_reflns_theta_full 27.00
_diffrn_reflns_theta_max 27.00
_diffrn_reflns_theta_min 2.14
_exptl_absorpt_coefficient_mu 3.591
_exptl_absorpt_correction_T_max 0.233
_exptl_absorpt_correction_T_min 0.130
_exptl_absorpt_correction_type multi-scan
_exptl_absorpt_process_details '(SADABS; Sheldrick, 1999)'
_exptl_crystal_colour colorless
_exptl_crystal_density_diffrn 1.752
_exptl_crystal_density_method 'not measured'
_exptl_crystal_description block
_exptl_crystal_F_000 1264
_exptl_crystal_size_max 0.60
_exptl_crystal_size_mid 0.60
_exptl_crystal_size_min 0.40
_refine_diff_density_max 0.363
_refine_diff_density_min -0.850
_refine_ls_extinction_method none
_refine_ls_goodness_of_fit_ref 1.046
_refine_ls_hydrogen_treatment mixed
_refine_ls_matrix_type full
_refine_ls_number_parameters 160
_refine_ls_number_reflns 2621
_refine_ls_number_restraints 0
_refine_ls_restrained_S_all 1.046
_refine_ls_R_factor_all 0.0539
_refine_ls_R_factor_gt 0.0358
_refine_ls_shift/su_max 0.001
_refine_ls_shift/su_max_lt 0.001
_refine_ls_shift/su_mean 0.000
_refine_ls_structure_factor_coef Fsqd
_refine_ls_weighting_details 'calc w=1/[\s^2^(Fo^2^)+(0.0414P)^2^+2.2996P] where P=(Fo^2^+2Fc^2^)/3'
_refine_ls_weighting_scheme calc
_refine_ls_wR_factor_gt 0.0835
_refine_ls_wR_factor_ref 0.0936
_reflns_number_gt 2033
_reflns_number_total 2621
_reflns_threshold_expression I>2\s(I)
_cod_data_source_file zl2184.cif
_cod_data_source_block I
_cod_depositor_comments
;
The following automatic conversions were performed:
'_symmetry_cell_setting' value 'Orthorhombic' changed to 'orthorhombic'
according to '/home/saulius/struct/CIF-dictionaries/cif_core.dic'
dictionary named 'cif_core.dic' version 2.4.1 from 2010-06-29.

Automatic conversion script
Id: cif_fix_enum 1527 2010-12-29 10:47:43Z saulius 

The following automatic conversions were performed:

'_symmetry_cell_setting' value 'Orthorhombic' changed to
'orthorhombic' according to
/home/saulius/struct/CIF-dictionaries/cif_core.dic dictionary named
'cif_core.dic' version 2.4.1 from 2010-06-29.

Automatic conversion script
Id: cif_fix_values 1715 2011-07-08 13:25:40Z adriana 
;
_cod_database_code 2221568
_cod_database_fobs_code 2221568

loop_
_symmetry_equiv_pos_as_xyz
'x, y, z'
'-x+1/2, -y, z+1/2'
'x+1/2, -y+1/2, -z'
'-x, y+1/2, -z+1/2'
'-x, -y, -z'
'x-1/2, y, -z-1/2'
'-x-1/2, y-1/2, z'
'x, -y-1/2, z-1/2'

loop_
_atom_site_type_symbol
_atom_site_label
_atom_site_fract_x
_atom_site_fract_y
_atom_site_fract_z
_atom_site_U_iso_or_equiv
_atom_site_adp_type
_atom_site_calc_flag
_atom_site_refinement_flags
_atom_site_occupancy
_atom_site_disorder_assembly
_atom_site_disorder_group
Br Br 0.09253(6) 0.55548(3) 0.70463(2) 0.07726(18) Uani d . 1 . .
S S 0.61529(8) 0.28188(4) 0.61833(4) 0.03288(16) Uani d . 1 . .
O O1 0.7445(2) 0.49916(11) 0.54672(9) 0.0373(4) Uani d . 1 . .
O O2 1.1855(3) 0.32375(15) 0.53576(12) 0.0489(6) Uani d . 1 . .
H H2A 1.252(5) 0.306(2) 0.5603(19) 0.057(12) Uiso d . 1 . .
O O3 1.0177(3) 0.32808(17) 0.62986(11) 0.0634(7) Uani d . 1 . .
O O4 0.4277(2) 0.26028(12) 0.61107(13) 0.0511(6) Uani d . 1 . .
C C1 0.6340(3) 0.38564(15) 0.59570(13) 0.0296(5) Uani d . 1 . .
C C2 0.5212(3) 0.45323(15) 0.61355(13) 0.0290(5) Uani d . 1 . .
C C3 0.3678(3) 0.46237(16) 0.65037(14) 0.0340(6) Uani d . 1 . .
H H3 0.3126 0.4179 0.6711 0.041 Uiso calc R 1 . .
C C4 0.3016(4) 0.54037(17) 0.65473(14) 0.0380(6) Uani d . 1 . .
C C5 0.3810(4) 0.60866(17) 0.62502(14) 0.0402(6) Uani d . 1 . .
H H5 0.3322 0.6603 0.6306 0.048 Uiso calc R 1 . .
C C6 0.5312(4) 0.60005(17) 0.58753(15) 0.0398(6) Uani d . 1 . .
H H6 0.5857 0.6446 0.5667 0.048 Uiso calc R 1 . .
C C7 0.5968(3) 0.52154(17) 0.58250(14) 0.0328(5) Uani d . 1 . .
C C8 0.7617(3) 0.41652(16) 0.55538(13) 0.0321(6) Uani d . 1 . .
C C9 0.9129(3) 0.37869(18) 0.51972(15) 0.0386(6) Uani d . 1 . .
H H9A 0.9696 0.4202 0.4914 0.046 Uiso calc R 1 . .
H H9B 0.8723 0.3362 0.4881 0.046 Uiso calc R 1 . .
C C10 1.0426(3) 0.34198(16) 0.56920(14) 0.0343(6) Uani d . 1 . .
C C11 0.6508(4) 0.2897(2) 0.71079(15) 0.0524(8) Uani d . 1 . .
H H11A 0.5754 0.3305 0.7302 0.079 Uiso calc R 1 . .
H H11B 0.7683 0.3050 0.7194 0.079 Uiso calc R 1 . .
H H11C 0.6278 0.2377 0.7326 0.079 Uiso calc R 1 . .

loop_
_atom_site_aniso_label
_atom_site_aniso_U_11
_atom_site_aniso_U_22
_atom_site_aniso_U_33
_atom_site_aniso_U_12
_atom_site_aniso_U_13
_atom_site_aniso_U_23
Br 0.0694(3) 0.0723(3) 0.0901(3) 0.0299(2) 0.0476(2) 0.0178(2)
S 0.0288(3) 0.0292(3) 0.0406(4) 0.0017(3) -0.0038(3) 0.0007(3)
O1 0.0305(9) 0.0365(10) 0.0447(10) -0.0004(8) 0.0068(8) 0.0059(8)
O2 0.0321(11) 0.0708(15) 0.0437(12) 0.0153(10) 0.0048(10) 0.0039(11)
O3 0.0390(12) 0.109(2) 0.0421(13) 0.0163(13) 0.0062(10) 0.0189(12)
O4 0.0328(11) 0.0399(11) 0.0808(16) -0.0076(9) -0.0157(10) 0.0114(11)
C1 0.0264(12) 0.0309(13) 0.0315(12) -0.0004(10) -0.0016(10) -0.0007(10)
C2 0.0292(12) 0.0289(12) 0.0288(12) 0.0004(10) -0.0018(10) 0.0008(10)
C3 0.0318(14) 0.0356(14) 0.0346(14) 0.0005(11) 0.0045(11) 0.0029(11)
C4 0.0351(15) 0.0472(17) 0.0317(14) 0.0101(12) 0.0068(11) 0.0007(12)
C5 0.0464(16) 0.0339(14) 0.0404(15) 0.0110(12) 0.0005(12) 0.0010(12)
C6 0.0443(16) 0.0309(14) 0.0443(16) -0.0001(12) 0.0012(13) 0.0062(12)
C7 0.0284(13) 0.0365(14) 0.0334(13) -0.0001(11) 0.0013(10) 0.0016(11)
C8 0.0289(13) 0.0342(13) 0.0333(14) 0.0047(10) -0.0007(10) 0.0006(10)
C9 0.0325(14) 0.0473(16) 0.0360(14) 0.0075(12) 0.0039(11) 0.0009(12)
C10 0.0274(13) 0.0380(14) 0.0375(15) -0.0020(11) 0.0023(11) -0.0014(12)
C11 0.0490(18) 0.068(2) 0.0403(16) -0.0029(16) -0.0024(14) 0.0116(15)

loop_
_atom_type_symbol
_atom_type_description
_atom_type_scat_dispersion_real
_atom_type_scat_dispersion_imag
_atom_type_scat_source
C C 0.0033 0.0016 'International Tables Vol C Tables 4.2.6.8 and 6.1.1.4'
H H 0.0000 0.0000 'International Tables Vol C Tables 4.2.6.8 and 6.1.1.4'
O O 0.0106 0.0060 'International Tables Vol C Tables 4.2.6.8 and 6.1.1.4'
S S 0.1246 0.1234 'International Tables Vol C Tables 4.2.6.8 and 6.1.1.4'
Br Br -0.2901 2.4595 'International Tables Vol C Tables 4.2.6.8 and 6.1.1.4'

loop_
_geom_angle_atom_site_label_1
_geom_angle_atom_site_label_2
_geom_angle_atom_site_label_3
_geom_angle_site_symmetry_1
_geom_angle_site_symmetry_3
_geom_angle
_geom_angle_publ_flag
O4 S C1 . . 106.49(12) ?
O4 S C11 . . 104.87(15) ?
C1 S C11 . . 99.22(15) ?
C8 O1 C7 . . 106.42(19) ?
C10 O2 H2A . . 112(3) ?
C8 C1 C2 . . 107.1(2) ?
C8 C1 S . . 124.1(2) ?
C2 C1 S . . 128.86(19) ?
C3 C2 C7 . . 119.3(2) ?
C3 C2 C1 . . 135.9(2) ?
C7 C2 C1 . . 104.7(2) ?
C4 C3 C2 . . 116.8(2) ?
C4 C3 H3 . . 121.6 ?
C2 C3 H3 . . 121.6 ?
C3 C4 C5 . . 123.4(2) ?
C3 C4 Br . . 118.1(2) ?
C5 C4 Br . . 118.6(2) ?
C6 C5 C4 . . 120.3(3) ?
C6 C5 H5 . . 119.9 ?
C4 C5 H5 . . 119.9 ?
C5 C6 C7 . . 116.4(3) ?
C5 C6 H6 . . 121.8 ?
C7 C6 H6 . . 121.8 ?
C6 C7 O1 . . 125.8(2) ?
C6 C7 C2 . . 123.9(2) ?
O1 C7 C2 . . 110.4(2) ?
C1 C8 O1 . . 111.4(2) ?
C1 C8 C9 . . 133.0(3) ?
O1 C8 C9 . . 115.5(2) ?
C8 C9 C10 . . 114.1(2) ?
C8 C9 H9A . . 108.7 ?
C10 C9 H9A . . 108.7 ?
C8 C9 H9B . . 108.7 ?
C10 C9 H9B . . 108.7 ?
H9A C9 H9B . . 107.6 ?
O3 C10 O2 . . 124.3(3) ?
O3 C10 C9 . . 124.9(3) ?
O2 C10 C9 . . 110.7(2) ?
S C11 H11A . . 109.5 ?
S C11 H11B . . 109.5 ?
H11A C11 H11B . . 109.5 ?
S C11 H11C . . 109.5 ?
H11A C11 H11C . . 109.5 ?
H11B C11 H11C . . 109.5 ?

loop_
_geom_bond_atom_site_label_1
_geom_bond_atom_site_label_2
_geom_bond_site_symmetry_2
_geom_bond_distance
_geom_bond_publ_flag
Br C4 . 1.896(3) ?
S O4 . 1.5051(19) ?
S C1 . 1.752(3) ?
S C11 . 1.782(3) ?
O1 C8 . 1.364(3) ?
O1 C7 . 1.382(3) ?
O2 C10 . 1.313(3) ?
O2 H2A . 0.76(4) ?
O3 C10 . 1.190(3) ?
C1 C8 . 1.350(3) ?
C1 C2 . 1.448(3) ?
C2 C3 . 1.389(4) ?
C2 C7 . 1.391(4) ?
C3 C4 . 1.374(4) ?
C3 H3 . 0.9300 ?
C4 C5 . 1.392(4) ?
C5 C6 . 1.374(4) ?
C5 H5 . 0.9300 ?
C6 C7 . 1.381(4) ?
C6 H6 . 0.9300 ?
C8 C9 . 1.490(3) ?
C9 C10 . 1.502(4) ?
C9 H9A . 0.9700 ?
C9 H9B . 0.9700 ?
C11 H11A . 0.9600 ?
C11 H11B . 0.9600 ?
C11 H11C . 0.9600 ?

loop_
_geom_hbond_atom_site_label_D
_geom_hbond_atom_site_label_H
_geom_hbond_atom_site_label_A
_geom_hbond_site_symmetry_A
_geom_hbond_distance_DH
_geom_hbond_distance_HA
_geom_hbond_distance_DA
_geom_hbond_angle_DHA
O2 H2A O4 1_655 0.76(4) 1.83(4) 2.579(3) 174(4)
C5 H5 O4 7_665 0.93 2.62 3.453(3) 149.5
C6 H6 O2 5_766 0.93 2.68 3.444(4) 139.5

loop_
_geom_torsion_atom_site_label_1
_geom_torsion_atom_site_label_2
_geom_torsion_atom_site_label_3
_geom_torsion_atom_site_label_4
_geom_torsion_site_symmetry_1
_geom_torsion_site_symmetry_2
_geom_torsion_site_symmetry_3
_geom_torsion_site_symmetry_4
_geom_torsion
_geom_torsion_publ_flag
O4 S C1 C8 . . . . -137.7(2) ?
C11 S C1 C8 . . . . 113.7(2) ?
O4 S C1 C2 . . . . 40.9(3) ?
C11 S C1 C2 . . . . -67.7(3) ?
C8 C1 C2 C3 . . . . 177.3(3) ?
S C1 C2 C3 . . . . -1.5(5) ?
C8 C1 C2 C7 . . . . -1.5(3) ?
S C1 C2 C7 . . . . 179.8(2) ?
C7 C2 C3 C4 . . . . -1.2(4) ?
C1 C2 C3 C4 . . . . -179.8(3) ?
C2 C3 C4 C5 . . . . -0.6(4) ?
C2 C3 C4 Br . . . . -179.94(19) ?
C3 C4 C5 C6 . . . . 1.7(4) ?
Br C4 C5 C6 . . . . -179.0(2) ?
C4 C5 C6 C7 . . . . -0.9(4) ?
C5 C6 C7 O1 . . . . 179.2(2) ?
C5 C6 C7 C2 . . . . -0.9(4) ?
C8 O1 C7 C6 . . . . 179.9(3) ?
C8 O1 C7 C2 . . . . -0.1(3) ?
C3 C2 C7 C6 . . . . 2.0(4) ?
C1 C2 C7 C6 . . . . -179.0(3) ?
C3 C2 C7 O1 . . . . -178.1(2) ?
C1 C2 C7 O1 . . . . 0.9(3) ?
C2 C1 C8 O1 . . . . 1.5(3) ?
S C1 C8 O1 . . . . -179.63(18) ?
C2 C1 C8 C9 . . . . -178.5(3) ?
S C1 C8 C9 . . . . 0.4(4) ?
C7 O1 C8 C1 . . . . -0.9(3) ?
C7 O1 C8 C9 . . . . 179.1(2) ?
C1 C8 C9 C10 . . . . -64.2(4) ?
O1 C8 C9 C10 . . . . 115.8(3) ?
C8 C9 C10 O3 . . . . 14.6(4) ?
C8 C9 C10 O2 . . . . -168.3(2) ?
